data_7033411
loop_
_publ_author_name
'Wu, Yunlong'
'Yang, Guo-Ping'
'Zhao, Yanqing'
'Wu, Wei-Ping'
'Liu, Bo'
'Wang, Yao-Yu'

_publ_section_title
;
 Three new solvent-directed Cd(ii)-based MOFs with unique luminescent
 properties and highly selective sensors for Cu(2+) cations and
 nitrobenzene.
;
_journal_issue 7
_journal_name_full 'Dalton transactions (Cambridge, England : 2003)'
_journal_page_first 3271
_journal_page_last 3277
_journal_paper_doi 10.1039/c4dt03415e
_journal_volume 44
_journal_year 2015
_chemical_formula_moiety 'C22 H20 Cd3 O14'
_chemical_formula_sum 'C22 H20 Cd3 O14'
_chemical_formula_weight 845.58
_chemical_name_systematic
; 
 ? 
;
_space_group_IT_number 14
_symmetry_cell_setting monoclinic
_symmetry_space_group_name_Hall '-P 2ybc'
_symmetry_space_group_name_H-M 'P 1 21/c 1'
_atom_sites_solution_hydrogens geom
_atom_sites_solution_primary direct
_atom_sites_solution_secondary difmap
_audit_creation_method SHELXL-97
_audit_update_record
;
2014-11-28 deposited with the CCDC.
2014-12-16 downloaded from the CCDC.
;
_cell_angle_alpha 90.00
_cell_angle_beta 107.833(2)
_cell_angle_gamma 90.00
_cell_formula_units_Z 2
_cell_length_a 11.0483(18)
_cell_length_b 6.6820(11)
_cell_length_c 17.638(3)
_cell_measurement_reflns_used 3570
_cell_measurement_temperature 293(2)
_cell_measurement_theta_max 28.330
_cell_measurement_theta_min 3.538
_cell_volume 1239.6(4)
_computing_cell_refinement APEX2
_computing_data_collection 'APEX2 (Bruker, 2005)'
_computing_data_reduction APEX2
_computing_molecular_graphics APEX2
_computing_publication_material APEX2
_computing_structure_refinement 'SHELXL-97 (Sheldrick, 1997)'
_computing_structure_solution 'SHELXS-97 (Sheldrick, 1990)'
_diffrn_ambient_temperature 293(2)
_diffrn_detector_area_resol_mean 0
_diffrn_measured_fraction_theta_full 0.997
_diffrn_measured_fraction_theta_max 0.997
_diffrn_measurement_device_type \w
_diffrn_radiation_monochromator graphite
_diffrn_radiation_source 'fine-focus sealed tube'
_diffrn_radiation_type MoK\a
_diffrn_radiation_wavelength 0.71073
_diffrn_reflns_av_R_equivalents 0.0410
_diffrn_reflns_av_unetI/netI 0.0443
_diffrn_reflns_limit_h_max 12
_diffrn_reflns_limit_h_min -13
_diffrn_reflns_limit_k_max 7
_diffrn_reflns_limit_k_min -7
_diffrn_reflns_limit_l_max 18
_diffrn_reflns_limit_l_min -21
_diffrn_reflns_number 5881
_diffrn_reflns_theta_full 25.09
_diffrn_reflns_theta_max 25.09
_diffrn_reflns_theta_min 1.94
_diffrn_standards_decay_% 0
_diffrn_standards_interval_time 0
_exptl_absorpt_coefficient_mu 2.624
_exptl_absorpt_correction_T_max 0.7794
_exptl_absorpt_correction_T_min 0.6220
_exptl_absorpt_correction_type multi-scan
_exptl_absorpt_process_details sadabs
_exptl_crystal_colour colorless
_exptl_crystal_density_diffrn 2.266
_exptl_crystal_density_method 'not measured'
_exptl_crystal_description block
_exptl_crystal_F_000 816
_exptl_crystal_size_max 0.20
_exptl_crystal_size_mid 0.12
_exptl_crystal_size_min 0.10
_refine_diff_density_max 1.063
_refine_diff_density_min -1.845
_refine_diff_density_rms 0.293
_refine_ls_extinction_method none
_refine_ls_goodness_of_fit_ref 1.057
_refine_ls_hydrogen_treatment mixed
_refine_ls_matrix_type full
_refine_ls_number_parameters 182
_refine_ls_number_reflns 2201
_refine_ls_number_restraints 1
_refine_ls_restrained_S_all 1.057
_refine_ls_R_factor_all 0.0424
_refine_ls_R_factor_gt 0.0290
_refine_ls_shift/su_max 0.000
_refine_ls_shift/su_mean 0.000
_refine_ls_structure_factor_coef Fsqd
_refine_ls_weighting_details 'calc w=1/[\s^2^(Fo^2^)+(0.0597P)^2^+3.8582P] where P=(Fo^2^+2Fc^2^)/3'
_refine_ls_weighting_scheme calc
_refine_ls_wR_factor_gt 0.0841
_refine_ls_wR_factor_ref 0.1118
_reflns_number_gt 1857
_reflns_number_total 2201
_reflns_threshold_expression >2sigma(I)
_cod_data_source_file c4dt03415e2.cif
_cod_data_source_block 2
_cod_depositor_comments 'Adding full bibliography for 7033410--7033412.cif.'
_cod_original_sg_symbol_H-M P2(1)/c
_cod_database_code 7033411

loop_
_symmetry_equiv_pos_as_xyz
'x, y, z'
'-x, y+1/2, -z+1/2'
'-x, -y, -z'
'x, -y-1/2, z-1/2'

loop_
_atom_site_label
_atom_site_type_symbol
_atom_site_fract_x
_atom_site_fract_y
_atom_site_fract_z
_atom_site_U_iso_or_equiv
_atom_site_adp_type
_atom_site_occupancy
_atom_site_symmetry_multiplicity
_atom_site_calc_flag
_atom_site_refinement_flags
Cd1 Cd 0.5000 0.0000 0.0000 0.01594(18) Uani 1 2 d S
Cd2 Cd 0.46532(3) 0.49647(4) 0.090266(19) 0.01865(17) Uani 1 1 d .
C1 C 0.2552(4) 0.1676(6) 0.0442(2) 0.0159(8) Uani 1 1 d .
C2 C 0.1225(4) 0.0811(7) 0.0237(2) 0.0172(8) Uani 1 1 d .
C3 C 0.0891(4) -0.0691(7) -0.0343(2) 0.0184(9) Uani 1 1 d .
H3 H 0.1498 -0.1161 -0.0567 0.022 Uiso 1 1 calc R
C4 C 0.0331(4) 0.1496(6) 0.0593(2) 0.0157(8) Uani 1 1 d .
C5 C 0.0700(4) 0.2970(6) 0.1261(2) 0.0167(8) Uani 1 1 d .
C6 C 0.1692(4) 0.2503(6) 0.1939(2) 0.0181(8) Uani 1 1 d .
H6 H 0.2107 0.1281 0.1968 0.022 Uiso 1 1 calc R
C7 C 0.2075(4) 0.3823(7) 0.2573(2) 0.0182(9) Uani 1 1 d .
C8 C 0.1445(5) 0.5649(8) 0.2528(3) 0.0254(10) Uani 1 1 d .
H8 H 0.1698 0.6551 0.2948 0.030 Uiso 1 1 calc R
C9 C 0.0446(5) 0.6121(7) 0.1860(3) 0.0296(11) Uani 1 1 d .
H9 H 0.0027 0.7338 0.1834 0.036 Uiso 1 1 calc R
C10 C 0.0062(5) 0.4781(7) 0.1224(3) 0.0258(11) Uani 1 1 d .
H10 H -0.0616 0.5098 0.0778 0.031 Uiso 1 1 calc R
C11 C 0.3153(4) 0.3255(7) 0.3301(2) 0.0214(9) Uani 1 1 d .
O1 O 0.3451(3) 0.0437(5) 0.0653(2) 0.0246(7) Uani 1 1 d .
O2 O 0.2673(3) 0.3513(5) 0.03856(19) 0.0252(7) Uani 1 1 d .
O3 O 0.3673(4) 0.1637(7) 0.3297(2) 0.0592(13) Uani 1 1 d .
O4 O 0.3415(4) 0.4448(7) 0.3872(2) 0.0535(12) Uani 1 1 d .
O5 O 0.3337(3) 0.7057(5) 0.1413(2) 0.0332(8) Uani 1 1 d .
H5WA H 0.3296 0.8175 0.1215 0.050 Uiso 1 1 calc R
H5WB H 0.3794 0.7290 0.1866 0.050 Uiso 1 1 d R
O6 O 0.5055(4) 0.2887(7) 0.1997(2) 0.0544(13) Uani 1 1 d .
H6WA H 0.4707 0.1804 0.1860 0.082 Uiso 1 1 calc R
H6WB H 0.5513 0.2658 0.2451 0.082 Uiso 1 1 d R
O7 O 0.5684(3) 0.3141(4) 0.02177(17) 0.0189(6) Uani 1 1 d D
H7 H 0.642(3) 0.307(11) 0.048(3) 0.06(2) Uiso 1 1 d D

loop_
_atom_site_aniso_label
_atom_site_aniso_U_11
_atom_site_aniso_U_22
_atom_site_aniso_U_33
_atom_site_aniso_U_23
_atom_site_aniso_U_13
_atom_site_aniso_U_12
Cd1 0.0155(3) 0.0147(3) 0.0172(3) 0.00224(14) 0.0044(2) 0.00061(14)
Cd2 0.0213(3) 0.0177(3) 0.0170(2) -0.00128(11) 0.00604(17) -0.00399(11)
C1 0.0118(19) 0.023(2) 0.0143(19) -0.0028(16) 0.0055(15) -0.0023(16)
C2 0.015(2) 0.019(2) 0.017(2) -0.0021(17) 0.0032(16) -0.0014(17)
C3 0.016(2) 0.021(2) 0.016(2) -0.0047(18) 0.0031(16) 0.0019(18)
C4 0.0127(19) 0.018(2) 0.0150(19) -0.0018(16) 0.0015(15) -0.0001(16)
C5 0.0110(19) 0.020(2) 0.020(2) -0.0032(17) 0.0061(16) -0.0022(16)
C6 0.015(2) 0.017(2) 0.023(2) -0.0033(17) 0.0071(16) 0.0029(16)
C7 0.014(2) 0.023(2) 0.017(2) -0.0025(17) 0.0040(16) -0.0011(16)
C8 0.030(3) 0.022(2) 0.022(2) -0.0080(19) 0.0054(19) -0.001(2)
C9 0.034(3) 0.022(2) 0.029(2) -0.006(2) 0.004(2) 0.013(2)
C10 0.023(2) 0.026(3) 0.023(2) -0.0014(18) -0.002(2) 0.0061(18)
C11 0.015(2) 0.029(2) 0.020(2) -0.0012(18) 0.0055(17) -0.0023(18)
O1 0.0122(15) 0.0265(16) 0.0356(18) 0.0017(15) 0.0079(13) 0.0009(13)
O2 0.0176(15) 0.0204(17) 0.0348(17) -0.0010(14) 0.0039(13) -0.0054(12)
O3 0.057(3) 0.059(3) 0.037(2) -0.016(2) -0.0206(19) 0.039(2)
O4 0.060(3) 0.048(2) 0.028(2) -0.0172(19) -0.0240(19) 0.010(2)
O5 0.043(2) 0.0307(19) 0.0293(17) 0.0024(15) 0.0162(15) 0.0044(16)
O6 0.063(3) 0.056(3) 0.032(2) 0.0227(18) -0.0030(19) -0.016(2)
O7 0.0184(16) 0.0180(15) 0.0196(14) 0.0015(12) 0.0048(12) 0.0001(12)

loop_
_atom_type_symbol
_atom_type_description
_atom_type_scat_dispersion_real
_atom_type_scat_dispersion_imag
_atom_type_scat_source
C C 0.0033 0.0016 'International Tables Vol C Tables 4.2.6.8 and 6.1.1.4'
H H 0.0000 0.0000 'International Tables Vol C Tables 4.2.6.8 and 6.1.1.4'
Cd Cd -0.8075 1.2024 'International Tables Vol C Tables 4.2.6.8 and 6.1.1.4'
O O 0.0106 0.0060 'International Tables Vol C Tables 4.2.6.8 and 6.1.1.4'

loop_
_geom_angle_atom_site_label_1
_geom_angle_atom_site_label_2
_geom_angle_atom_site_label_3
_geom_angle
_geom_angle_site_symmetry_1
_geom_angle_site_symmetry_3
O7 Cd1 O7 180.0 3_655 .
O7 Cd1 O4 97.45(14) 3_655 2_645
O7 Cd1 O4 82.55(14) . 2_645
O7 Cd1 O4 82.55(14) 3_655 4_565
O7 Cd1 O4 97.45(14) . 4_565
O4 Cd1 O4 180.0 2_645 4_565
O7 Cd1 O1 93.32(11) 3_655 3_655
O7 Cd1 O1 86.68(11) . 3_655
O4 Cd1 O1 85.81(16) 2_645 3_655
O4 Cd1 O1 94.19(16) 4_565 3_655
O7 Cd1 O1 86.68(11) 3_655 .
O7 Cd1 O1 93.32(11) . .
O4 Cd1 O1 94.19(16) 2_645 .
O4 Cd1 O1 85.81(16) 4_565 .
O1 Cd1 O1 180.0(2) 3_655 .
O3 Cd2 O7 98.74(16) 2_655 .
O3 Cd2 O7 98.80(12) 2_655 3_665
O7 Cd2 O7 79.09(12) . 3_665
O3 Cd2 O6 82.16(14) 2_655 .
O7 Cd2 O6 97.10(14) . .
O7 Cd2 O6 176.16(14) 3_665 .
O3 Cd2 O2 162.39(16) 2_655 .
O7 Cd2 O2 97.72(11) . .
O7 Cd2 O2 90.42(11) 3_665 .
O6 Cd2 O2 89.64(13) . .
O3 Cd2 O5 87.19(17) 2_655 .
O7 Cd2 O5 170.38(11) . .
O7 Cd2 O5 92.58(11) 3_665 .
O6 Cd2 O5 91.18(15) . .
O2 Cd2 O5 77.38(12) . .
O2 C1 O1 125.4(4) . .
O2 C1 C2 118.6(4) . .
O1 C1 C2 116.0(4) . .
C3 C2 C4 119.9(4) . .
C3 C2 C1 117.9(4) . .
C4 C2 C1 122.2(4) . .
C4 C3 C2 121.4(4) 3 .
C4 C3 H3 119.3 3 .
C2 C3 H3 119.3 . .
C3 C4 C2 118.7(4) 3 .
C3 C4 C5 120.5(4) 3 .
C2 C4 C5 120.7(4) . .
C6 C5 C10 119.4(4) . .
C6 C5 C4 119.0(4) . .
C10 C5 C4 121.6(4) . .
C7 C6 C5 121.2(4) . .
C7 C6 H6 119.4 . .
C5 C6 H6 119.4 . .
C6 C7 C8 119.2(4) . .
C6 C7 C11 119.6(4) . .
C8 C7 C11 121.2(4) . .
C9 C8 C7 120.2(4) . .
C9 C8 H8 119.9 . .
C7 C8 H8 119.9 . .
C8 C9 C10 120.4(4) . .
C8 C9 H9 119.8 . .
C10 C9 H9 119.8 . .
C5 C10 C9 119.7(4) . .
C5 C10 H10 120.2 . .
C9 C10 H10 120.2 . .
O3 C11 O4 125.2(4) . .
O3 C11 C7 117.8(4) . .
O4 C11 C7 117.0(4) . .
C1 O1 Cd1 124.2(3) . .
C1 O2 Cd2 119.7(3) . .
C11 O3 Cd2 137.0(3) . 2_645
C11 O4 Cd1 138.3(4) . 2_655
Cd2 O5 H5WA 109.5 . .
Cd2 O5 H5WB 102.4 . .
H5WA O5 H5WB 100.4 . .
Cd2 O6 H6WA 109.5 . .
Cd2 O6 H6WB 146.3 . .
H6WA O6 H6WB 102.5 . .
Cd1 O7 Cd2 113.69(13) . .
Cd1 O7 Cd2 114.69(12) . 3_665
Cd2 O7 Cd2 100.91(12) . 3_665
Cd1 O7 H7 106(5) . .
Cd2 O7 H7 108(5) . .
Cd2 O7 H7 114(5) 3_665 .

loop_
_geom_bond_atom_site_label_1
_geom_bond_atom_site_label_2
_geom_bond_distance
_geom_bond_site_symmetry_2
Cd1 O7 2.224(3) 3_655
Cd1 O7 2.224(3) .
Cd1 O4 2.243(4) 2_645
Cd1 O4 2.243(4) 4_565
Cd1 O1 2.356(3) 3_655
Cd1 O1 2.356(3) .
Cd2 O3 2.250(4) 2_655
Cd2 O7 2.255(3) .
Cd2 O7 2.279(3) 3_665
Cd2 O6 2.307(4) .
Cd2 O2 2.310(3) .
Cd2 O5 2.383(3) .
C1 O2 1.242(5) .
C1 O1 1.258(5) .
C1 C2 1.514(6) .
C2 C3 1.399(6) .
C2 C4 1.400(6) .
C3 C4 1.393(6) 3
C3 H3 0.9300 .
C4 C3 1.393(6) 3
C4 C5 1.493(6) .
C5 C6 1.388(6) .
C5 C10 1.392(6) .
C6 C7 1.385(6) .
C6 H6 0.9300 .
C7 C8 1.395(7) .
C7 C11 1.509(6) .
C8 C9 1.382(7) .
C8 H8 0.9300 .
C9 C10 1.395(7) .
C9 H9 0.9300 .
C10 H10 0.9300 .
C11 O3 1.225(6) .
C11 O4 1.246(6) .
O3 Cd2 2.250(4) 2_645
O4 Cd1 2.243(4) 2_655
O5 H5WA 0.8200 .
O5 H5WB 0.8201 .
O6 H6WA 0.8200 .
O6 H6WB 0.8201 .
O7 Cd2 2.279(3) 3_665
O7 H7 0.80(2) .

loop_
_geom_torsion_atom_site_label_1
_geom_torsion_atom_site_label_2
_geom_torsion_atom_site_label_3
_geom_torsion_atom_site_label_4
_geom_torsion
_geom_torsion_site_symmetry_1
_geom_torsion_site_symmetry_4
O2 C1 C2 C3 124.3(4) . .
O1 C1 C2 C3 -55.2(5) . .
O2 C1 C2 C4 -54.3(6) . .
O1 C1 C2 C4 126.3(4) . .
C4 C2 C3 C4 1.7(7) . 3
C1 C2 C3 C4 -176.9(4) . 3
C3 C2 C4 C3 -1.6(7) . 3
C1 C2 C4 C3 176.9(4) . 3
C3 C2 C4 C5 174.7(4) . .
C1 C2 C4 C5 -6.7(6) . .
C3 C4 C5 C6 119.6(5) 3 .
C2 C4 C5 C6 -56.7(6) . .
C3 C4 C5 C10 -59.5(6) 3 .
C2 C4 C5 C10 124.2(5) . .
C10 C5 C6 C7 -1.3(6) . .
C4 C5 C6 C7 179.6(4) . .
C5 C6 C7 C8 0.3(6) . .
C5 C6 C7 C11 179.7(4) . .
C6 C7 C8 C9 0.4(7) . .
C11 C7 C8 C9 -178.9(4) . .
C7 C8 C9 C10 -0.3(8) . .
C6 C5 C10 C9 1.4(7) . .
C4 C5 C10 C9 -179.5(4) . .
C8 C9 C10 C5 -0.7(8) . .
C6 C7 C11 O3 1.5(7) . .
C8 C7 C11 O3 -179.2(5) . .
C6 C7 C11 O4 -176.2(5) . .
C8 C7 C11 O4 3.1(7) . .
O2 C1 O1 Cd1 -58.2(5) . .
C2 C1 O1 Cd1 121.2(3) . .
O7 Cd1 O1 C1 -119.5(3) 3_655 .
O7 Cd1 O1 C1 60.5(3) . .
O4 Cd1 O1 C1 143.2(3) 2_645 .
O4 Cd1 O1 C1 -36.8(3) 4_565 .
O1 Cd1 O1 C1 34(100) 3_655 .
O1 C1 O2 Cd2 -11.5(6) . .
C2 C1 O2 Cd2 169.1(3) . .
O3 Cd2 O2 C1 -102.4(5) 2_655 .
O7 Cd2 O2 C1 56.6(3) . .
O7 Cd2 O2 C1 135.7(3) 3_665 .
O6 Cd2 O2 C1 -40.5(3) . .
O5 Cd2 O2 C1 -131.8(3) . .
O4 C11 O3 Cd2 -7.5(10) . 2_645
C7 C11 O3 Cd2 175.1(4) . 2_645
O3 C11 O4 Cd1 17.0(10) . 2_655
C7 C11 O4 Cd1 -165.5(4) . 2_655
O7 Cd1 O7 Cd2 -1.0(15) 3_655 .
O4 Cd1 O7 Cd2 -93.20(18) 2_645 .
O4 Cd1 O7 Cd2 86.80(18) 4_565 .
O1 Cd1 O7 Cd2 -179.40(14) 3_655 .
O1 Cd1 O7 Cd2 0.60(14) . .
O7 Cd1 O7 Cd2 -116.4(13) 3_655 3_665
O4 Cd1 O7 Cd2 151.38(19) 2_645 3_665
O4 Cd1 O7 Cd2 -28.62(19) 4_565 3_665
O1 Cd1 O7 Cd2 65.18(14) 3_655 3_665
O1 Cd1 O7 Cd2 -114.82(14) . 3_665
O3 Cd2 O7 Cd1 139.33(15) 2_655 .
O7 Cd2 O7 Cd1 -123.31(18) 3_665 .
O6 Cd2 O7 Cd1 56.22(16) . .
O2 Cd2 O7 Cd1 -34.38(14) . .
O5 Cd2 O7 Cd1 -93.1(7) . .
O3 Cd2 O7 Cd2 -97.36(13) 2_655 3_665
O7 Cd2 O7 Cd2 0.0 3_665 3_665
O6 Cd2 O7 Cd2 179.53(13) . 3_665
O2 Cd2 O7 Cd2 88.93(12) . 3_665
O5 Cd2 O7 Cd2 30.2(7) . 3_665
